data_2108835
loop_
_publ_author_name
'Yushina, Irina'
'Krylov, Alexander'
'Leonidov, Ivan I.'
'Batalov, Vladimir'
'Chen, Yu-Sheng'
'Wang, Suyin Grass'
'Stash, Adam'
'Bartashevich, Ekaterina'

_publ_contact_author 'Adam Stash'
_publ_section_title
;
 The influence of chalcogen atom on conformation and phase transition in
 chalcogenazinoquinolinium monoiodides
;
_journal_coeditor_code XK5079SUP1
_journal_issue 4
_journal_name_full 'Acta Crystallographica Section B'
_journal_page_first
;
;
_journal_paper_doi 10.1107/S2052520621004571
_journal_volume 77
_journal_year 2021
_chemical_formula_moiety 'C12 H11 I N S, I'
_chemical_formula_sum 'C12 H11 I2 N S'
_chemical_formula_weight 455.08
_chemical_name_common
;
3-(iodomethyl)-2,3-dihydro-[1,4]thiazino[2,3,4-ij]quinolin-4-ium monoiodide
;
_space_group_crystal_system monoclinic
_space_group_IT_number 14
_space_group_name_Hall '-P 2ybc'
_space_group_name_H-M_alt 'P 1 21/c 1'
_atom_sites_solution_hydrogens geom
_audit_creation_method SHELXL-2018/3
_audit_update_record
;
2021-05-17 # Formatted by IUCr publCIF

;
_cell_angle_alpha 90
_cell_angle_beta 105.485(1)
_cell_angle_gamma 90
_cell_formula_units_Z 4
_cell_length_a 12.1709(4)
_cell_length_b 14.5397(5)
_cell_length_c 8.2078(2)
_cell_measurement_reflns_used 9763
_cell_measurement_temperature 293(2)
_cell_measurement_theta_max 16.033
_cell_measurement_theta_min 2.323
_cell_volume 1399.74(8)
_computing_cell_refinement 'SAINT V8.32B (Bruker AXS Inc., 2013)'
_computing_data_reduction 'SAINT V8.32B (Bruker AXS Inc., 2013)'
_computing_molecular_graphics 'Bruker SHELXTL (Bruker AXS Inc., 2013)'
_computing_structure_refinement 'SHELXL-2014/7 (Sheldrick, 2014)'
_computing_structure_solution 'SHELXT-2014/4 (Sheldrick, 2014)'
_diffrn_ambient_temperature 293(2)
_diffrn_measured_fraction_theta_full 0.996
_diffrn_measured_fraction_theta_max 0.996
_diffrn_measurement_device_type
;
Huber 3 circle diffractometer with PILATUS3 X CdTe 1M detector
;
_diffrn_measurement_method \f-scan
_diffrn_radiation_type synchrotron
_diffrn_radiation_wavelength 0.41426
_diffrn_reflns_av_R_equivalents 0.0545
_diffrn_reflns_av_unetI/netI 0.0189
_diffrn_reflns_Laue_measured_fraction_full 0.996
_diffrn_reflns_Laue_measured_fraction_max 0.996
_diffrn_reflns_limit_h_max 16
_diffrn_reflns_limit_h_min -16
_diffrn_reflns_limit_k_max 19
_diffrn_reflns_limit_k_min -19
_diffrn_reflns_limit_l_max 10
_diffrn_reflns_limit_l_min -10
_diffrn_reflns_number 56635
_diffrn_reflns_point_group_measured_fraction_full 0.996
_diffrn_reflns_point_group_measured_fraction_max 0.996
_diffrn_reflns_theta_full 14.392
_diffrn_reflns_theta_max 16.058
_diffrn_reflns_theta_min 1.012
_diffrn_source 'Advanced photon source'
_diffrn_standards_decay_% 0
_diffrn_standards_interval_time 0
_diffrn_standards_number 0
_exptl_absorpt_coefficient_mu 1.072
_exptl_absorpt_correction_T_max 0.942
_exptl_absorpt_correction_T_min 0.893
_exptl_absorpt_correction_type multi-scan
_exptl_absorpt_process_details
;
 SADABS-2014/4 - Bruker AXS area detector scaling 
 and absorption correction 
;
_exptl_crystal_colour yellow
_exptl_crystal_density_diffrn 2.159
_exptl_crystal_description prism
_exptl_crystal_F_000 848
_exptl_crystal_size_max 0.091
_exptl_crystal_size_mid 0.076
_exptl_crystal_size_min 0.023
_refine_diff_density_max 1.095
_refine_diff_density_min -0.988
_refine_diff_density_rms 0.070
_refine_ls_extinction_method none
_refine_ls_goodness_of_fit_ref 1.064
_refine_ls_hydrogen_treatment constr
_refine_ls_matrix_type full
_refine_ls_number_parameters 145
_refine_ls_number_reflns 3474
_refine_ls_number_restraints 0
_refine_ls_restrained_S_all 1.064
_refine_ls_R_factor_all 0.0248
_refine_ls_R_factor_gt 0.0220
_refine_ls_shift/su_max 0.001
_refine_ls_shift/su_mean 0.000
_refine_ls_structure_factor_coef Fsqd
_refine_ls_weighting_details 'w=1/[\s^2^(Fo^2^)+(0.0234P)^2^+0.9749P] where P=(Fo^2^+2Fc^2^)/3'
_refine_ls_weighting_scheme calc
_refine_ls_wR_factor_gt 0.0555
_refine_ls_wR_factor_ref 0.0568
_reflns_Friedel_coverage 0.000
_reflns_number_gt 3123
_reflns_number_total 3474
_reflns_threshold_expression 'I > 2\s(I)'
_cod_data_source_file xk5079sup1.cif
_cod_data_source_block KB02_RT
_cod_original_sg_symbol_H-M 'P 21/c'
_cod_database_code 2108835
_publcif_datablock.id {dbc98eae-4d1d-4e7d-9e09-99afb1cee94c}

_shelx_space_group_comment
;
The symmetry employed for this shelxl refinement is uniquely defined
by the following loop, which should always be used as a source of
symmetry information in preference to the above space-group names.
They are only intended as comments.
;
_shelx_estimated_absorpt_t_min 0.909
_shelx_estimated_absorpt_t_max 0.976
_shelxl_version_number 2014/6

loop_
_space_group_symop_operation_xyz
'x, y, z'
'-x, y+1/2, -z+1/2'
'-x, -y, -z'
'x, -y-1/2, z-1/2'

loop_
_atom_site_label
_atom_site_type_symbol
_atom_site_fract_x
_atom_site_fract_y
_atom_site_fract_z
_atom_site_U_iso_or_equiv
_atom_site_adp_type
_atom_site_occupancy
_atom_site_site_symmetry_order
_atom_site_calc_flag
_atom_site_refinement_flags_posn
_atom_site_refinement_flags_adp
_atom_site_refinement_flags_occupancy
_atom_site_disorder_assembly
_atom_site_disorder_group
I1 I 0.81381(2) 0.23000(2) 0.31877(2) 0.05069(7) Uani 1 1 d . . . . .
I2 I 0.82237(2) -0.02359(2) 0.26827(2) 0.05353(7) Uani 1 1 d . . . . .
S1 S 0.55183(6) 0.42268(5) 0.21555(11) 0.05527(17) Uani 1 1 d . . . . .
N1 N 0.78222(17) 0.53284(14) 0.2429(3) 0.0396(4) Uani 1 1 d . . . . .
C1 C 0.8787(2) 0.5758(2) 0.2416(4) 0.0549(7) Uani 1 1 d . . . . .
H1A H 0.9342 0.5437 0.2057 0.066 Uiso 1 1 calc R U . . .
C2 C 0.8994(3) 0.6669(2) 0.2921(4) 0.0677(9) Uani 1 1 d . . . . .
H2A H 0.9675 0.6952 0.2898 0.081 Uiso 1 1 calc R U . . .
C3 C 0.8182(3) 0.7145(2) 0.3453(5) 0.0648(8) Uani 1 1 d . . . . .
H3A H 0.8312 0.7753 0.3797 0.078 Uiso 1 1 calc R U . . .
C4 C 0.6296(3) 0.7182(2) 0.4065(4) 0.0630(8) Uani 1 1 d . . . . .
H4A H 0.6419 0.7788 0.4432 0.076 Uiso 1 1 calc R U . . .
C5 C 0.5310(3) 0.6752(2) 0.4090(4) 0.0659(9) Uani 1 1 d . . . . .
H5A H 0.4772 0.7059 0.4507 0.079 Uiso 1 1 calc R U . . .
C6 C 0.5095(2) 0.5846(2) 0.3491(4) 0.0537(6) Uani 1 1 d . . . . .
H6A H 0.4407 0.5569 0.3491 0.064 Uiso 1 1 calc R U . . .
C7 C 0.5890(2) 0.53553(17) 0.2898(3) 0.0410(5) Uani 1 1 d . . . . .
C8 C 0.7142(2) 0.67115(18) 0.3481(3) 0.0484(6) Uani 1 1 d . . . . .
C9 C 0.69469(19) 0.57808(16) 0.2927(3) 0.0373(4) Uani 1 1 d . . . . .
C10 C 0.7747(2) 0.43195(17) 0.1972(3) 0.0406(5) Uani 1 1 d . . . . .
H10A H 0.8262 0.4207 0.1258 0.049 Uiso 1 1 calc R U . . .
C11 C 0.6537(2) 0.41012(19) 0.0929(3) 0.0473(6) Uani 1 1 d . . . . .
H11A H 0.6510 0.3476 0.0510 0.057 Uiso 1 1 calc R U . . .
H11B H 0.6333 0.4510 -0.0038 0.057 Uiso 1 1 calc R U . . .
C12 C 0.8194(3) 0.37746(18) 0.3611(3) 0.0498(6) Uani 1 1 d . . . . .
H12A H 0.7740 0.3924 0.4383 0.060 Uiso 1 1 calc R U . . .
H12B H 0.8974 0.3957 0.4140 0.060 Uiso 1 1 calc R U . . .

loop_
_atom_site_aniso_label
_atom_site_aniso_U_11
_atom_site_aniso_U_22
_atom_site_aniso_U_33
_atom_site_aniso_U_23
_atom_site_aniso_U_13
_atom_site_aniso_U_12
I1 0.06952(13) 0.04656(11) 0.04036(10) 0.00328(7) 0.02226(8) 0.00681(8)
I2 0.06684(13) 0.04510(11) 0.04686(11) 0.00013(7) 0.01210(8) -0.00661(8)
S1 0.0459(3) 0.0507(4) 0.0714(5) -0.0108(3) 0.0195(3) -0.0094(3)
N1 0.0364(9) 0.0446(11) 0.0375(10) 0.0038(8) 0.0094(7) 0.0018(8)
C1 0.0410(13) 0.0681(18) 0.0559(16) 0.0071(13) 0.0136(11) -0.0064(12)
C2 0.0584(18) 0.069(2) 0.073(2) 0.0110(16) 0.0125(15) -0.0225(16)
C3 0.074(2) 0.0442(15) 0.068(2) 0.0052(13) 0.0033(16) -0.0149(14)
C4 0.075(2) 0.0441(14) 0.0604(18) -0.0069(12) 0.0012(15) 0.0188(14)
C5 0.0666(19) 0.070(2) 0.0579(18) -0.0082(15) 0.0113(14) 0.0306(16)
C6 0.0428(13) 0.0662(17) 0.0520(15) -0.0013(13) 0.0126(11) 0.0120(12)
C7 0.0376(11) 0.0440(12) 0.0397(12) -0.0003(9) 0.0072(9) 0.0034(9)
C8 0.0558(15) 0.0386(12) 0.0434(13) 0.0041(10) 0.0002(11) 0.0027(11)
C9 0.0400(11) 0.0372(11) 0.0321(10) 0.0038(8) 0.0049(8) 0.0035(9)
C10 0.0436(12) 0.0444(12) 0.0348(11) -0.0014(9) 0.0121(9) 0.0080(10)
C11 0.0485(13) 0.0483(14) 0.0412(13) -0.0072(10) 0.0052(10) 0.0033(11)
C12 0.0622(16) 0.0456(13) 0.0381(12) 0.0006(10) 0.0070(11) 0.0123(12)

loop_
_atom_type_symbol
_atom_type_description
_atom_type_scat_dispersion_real
_atom_type_scat_dispersion_imag
_atom_type_scat_source
C C -0.0001 0.0005 'International Tables Vol C Tables 4.2.6.8 and 6.1.1.4'
H H 0.0000 0.0000 'International Tables Vol C Tables 4.2.6.8 and 6.1.1.4'
N N 0.0005 0.0010 'International Tables Vol C Tables 4.2.6.8 and 6.1.1.4'
S S 0.0447 0.0411 'International Tables Vol C Tables 4.2.6.8 and 6.1.1.4'
I I -1.8842 0.6897 'International Tables Vol C Tables 4.2.6.8 and 6.1.1.4'

loop_
_geom_angle_atom_site_label_1
_geom_angle_atom_site_label_2
_geom_angle_atom_site_label_3
_geom_angle
_geom_angle_site_symmetry_1
_geom_angle_site_symmetry_3
_geom_angle_publ_flag
C7 S1 C11 97.81(12) . . ?
C1 N1 C9 121.5(2) . . ?
C1 N1 C10 116.6(2) . . ?
C9 N1 C10 121.83(19) . . ?
N1 C1 C2 122.2(3) . . ?
N1 C1 H1A 118.9 . . ?
C2 C1 H1A 118.9 . . ?
C3 C2 C1 119.1(3) . . ?
C3 C2 H2A 120.4 . . ?
C1 C2 H2A 120.4 . . ?
C2 C3 C8 120.3(3) . . ?
C2 C3 H3A 119.9 . . ?
C8 C3 H3A 119.9 . . ?
C5 C4 C8 120.3(3) . . ?
C5 C4 H4A 119.8 . . ?
C8 C4 H4A 119.8 . . ?
C4 C5 C6 120.6(3) . . ?
C4 C5 H5A 119.7 . . ?
C6 C5 H5A 119.7 . . ?
C7 C6 C5 121.4(3) . . ?
C7 C6 H6A 119.3 . . ?
C5 C6 H6A 119.3 . . ?
C6 C7 C9 118.8(2) . . ?
C6 C7 S1 117.3(2) . . ?
C9 C7 S1 123.83(18) . . ?
C3 C8 C4 121.4(3) . . ?
C3 C8 C9 119.3(3) . . ?
C4 C8 C9 119.4(3) . . ?
N1 C9 C7 123.1(2) . . ?
N1 C9 C8 117.6(2) . . ?
C7 C9 C8 119.4(2) . . ?
N1 C10 C11 109.06(19) . . ?
N1 C10 C12 107.51(19) . . ?
C11 C10 C12 116.7(2) . . ?
N1 C10 H10A 107.8 . . ?
C11 C10 H10A 107.8 . . ?
C12 C10 H10A 107.8 . . ?
C10 C11 S1 111.74(17) . . ?
C10 C11 H11A 109.3 . . ?
S1 C11 H11A 109.3 . . ?
C10 C11 H11B 109.3 . . ?
S1 C11 H11B 109.3 . . ?
H11A C11 H11B 107.9 . . ?
C10 C12 I1 112.47(17) . . ?
C10 C12 H12A 109.1 . . ?
I1 C12 H12A 109.1 . . ?
C10 C12 H12B 109.1 . . ?
I1 C12 H12B 109.1 . . ?
H12A C12 H12B 107.8 . . ?

loop_
_geom_bond_atom_site_label_1
_geom_bond_atom_site_label_2
_geom_bond_distance
_geom_bond_site_symmetry_2
_geom_bond_publ_flag
I1 C12 2.170(3) . ?
S1 C7 1.767(3) . ?
S1 C11 1.803(3) . ?
N1 C1 1.333(3) . ?
N1 C9 1.402(3) . ?
N1 C10 1.511(3) . ?
C1 C2 1.392(5) . ?
C1 H1A 0.9300 . ?
C2 C3 1.370(5) . ?
C2 H2A 0.9300 . ?
C3 C8 1.419(4) . ?
C3 H3A 0.9300 . ?
C4 C5 1.359(5) . ?
C4 C8 1.422(4) . ?
C4 H4A 0.9300 . ?
C5 C6 1.406(5) . ?
C5 H5A 0.9300 . ?
C6 C7 1.390(4) . ?
C6 H6A 0.9300 . ?
C7 C9 1.422(3) . ?
C8 C9 1.427(3) . ?
C10 C11 1.526(3) . ?
C10 C12 1.530(3) . ?
C10 H10A 0.9800 . ?
C11 H11A 0.9700 . ?
C11 H11B 0.9700 . ?
C12 H12A 0.9700 . ?
C12 H12B 0.9700 . ?

_cod_database_fobs_code 2108835
